data_4089362
loop_
_publ_author_name
'Kajitani, Hidenobu'
'Seino, Hidetake'
'Mizobe, Yasushi'

_publ_section_title
;
 Synthesis of a Sulfido-Capped Trinuclear Cluster
 [{(\h5-C5Me5)Ir}2{Mo(CO)3}(\m3-S)2] and Its Reactions at the Molybdenum
 Site Forming a Series of Ir2MoS2Clusters
;
_journal_issue 14
_journal_name_full Organometallics
_journal_page_first 3499
_journal_paper_doi 10.1021/om070190n
_journal_volume 26
_journal_year 2007
_chemical_formula_moiety 'C50 H64 Ir2 Mo O P2 S2 '
_chemical_formula_sum 'C50 H64 Ir2 Mo O P2 S2'
_chemical_formula_weight 1287.50
_space_group_IT_number 60
_space_group_name_Hall '-P 2n 2ab'
_space_group_name_H-M_alt 'P b c n'
_symmetry_cell_setting orthorhombic
_symmetry_Int_Tables_number 60
_symmetry_space_group_name_Hall '-P 2n 2ab'
_symmetry_space_group_name_H-M 'P b c n'
_cell_angle_alpha 90.0000
_cell_angle_beta 90.0000
_cell_angle_gamma 90.0000
_cell_formula_units_Z 8
_cell_length_a 24.372(3)
_cell_length_b 22.530(3)
_cell_length_c 17.977(2)
_cell_measurement_reflns_used 20514
_cell_measurement_temperature 293.1
_cell_measurement_theta_max 27.5
_cell_measurement_theta_min 3.0
_cell_volume 9871(2)
_computing_cell_refinement CrystalClear
_computing_data_collection CrystalClear
_computing_data_reduction CrystalStructure
_computing_publication_material 'CrystalStructure 3.8.0'
_computing_structure_refinement CRYSTALS
_computing_structure_solution 'DIRDIF99 (PATTY)'
_diffrn_detector_area_resol_mean 7.31
_diffrn_measured_fraction_theta_full 0.997
_diffrn_measured_fraction_theta_max 0.997
_diffrn_measurement_device_type 'Rigaku Mercury'
_diffrn_measurement_method \w
_diffrn_radiation_type 'Mo K\a'
_diffrn_radiation_wavelength 0.71070
_diffrn_reflns_av_R_equivalents 0.078
_diffrn_reflns_limit_h_max 31
_diffrn_reflns_limit_h_min -31
_diffrn_reflns_limit_k_max 29
_diffrn_reflns_limit_k_min -28
_diffrn_reflns_limit_l_max 22
_diffrn_reflns_limit_l_min -23
_diffrn_reflns_number 76278
_diffrn_reflns_theta_full 27.48
_diffrn_reflns_theta_max 27.48
_exptl_absorpt_coefficient_mu 5.828
_exptl_absorpt_correction_T_max 0.558
_exptl_absorpt_correction_T_min 0.319
_exptl_absorpt_correction_type multi-scan
_exptl_absorpt_process_details 'Jacobson, R. (1998) Private communication'
_exptl_crystal_colour 'dark red'
_exptl_crystal_density_diffrn 1.733
_exptl_crystal_density_method 'not measured'
_exptl_crystal_description unknown
_exptl_crystal_F_000 5040.00
_exptl_crystal_size_max 0.25
_exptl_crystal_size_mid 0.15
_exptl_crystal_size_min 0.10
_refine_diff_density_max 1.77
_refine_diff_density_min -1.69
_refine_ls_extinction_method none
_refine_ls_goodness_of_fit_ref 1.030
_refine_ls_hydrogen_treatment refall
_refine_ls_number_parameters 557
_refine_ls_number_reflns 11302
_refine_ls_R_factor_gt 0.0431
_refine_ls_shift/su_max 0.0068
_refine_ls_structure_factor_coef Fsqd
_refine_ls_weighting_details 'w = 1/[0.0001Fo^2^ + 0.7000\s(Fo^2^)]/(4Fo^2^)'
_refine_ls_weighting_scheme calc
_refine_ls_wR_factor_ref 0.0877
_reflns_number_gt 6453
_reflns_number_total 11302
_reflns_threshold_expression F^2^>2.0\s(F^2^)
_cod_data_source_file om070190n-file002.cif
_cod_data_source_block '__cluster12'
_cod_original_formula_sum 'C50 H64 Ir2 Mo O P2 S2 '
_cod_database_code 4089362

loop_
_symmetry_equiv_pos_site_id
_symmetry_equiv_pos_as_xyz
1 +X,+Y,+Z
2 1/2-X,1/2+Y,+Z
3 +X,-Y,1/2+Z
4 1/2-X,1/2-Y,1/2+Z
5 -X,-Y,-Z
6 1/2+X,1/2-Y,-Z
7 -X,+Y,1/2-Z
8 1/2+X,1/2+Y,1/2-Z

loop_
_atom_site_label
_atom_site_type_symbol
_atom_site_fract_x
_atom_site_fract_y
_atom_site_fract_z
_atom_site_U_iso_or_equiv
_atom_site_adp_type
_atom_site_occupancy
_atom_site_symmetry_multiplicity
_atom_site_calc_flag
_atom_site_refinement_flags
Ir(1) Ir 0.184490(10) 0.391590(10) 0.63643(2) 0.03586(7) Uani 1.00 1 d .
Ir(2) Ir 0.208750(10) 0.480820(10) 0.53974(2) 0.03734(8) Uani 1.00 1 d .
Mo(1) Mo 0.29934(3) 0.42682(3) 0.62653(3) 0.03344(17) Uani 1.00 1 d .
S(1) S 0.24212(8) 0.38498(8) 0.53556(9) 0.0362(5) Uani 1.00 1 d .
S(2) S 0.22317(8) 0.48218(8) 0.66646(10) 0.0390(5) Uani 1.00 1 d .
P(1) P 0.36479(9) 0.35370(9) 0.66150(11) 0.0443(6) Uani 1.00 1 d .
P(2) P 0.37455(8) 0.49128(9) 0.64941(11) 0.0417(5) Uani 1.00 1 d .
C(1) C 0.1609(3) 0.2988(3) 0.6536(5) 0.054(2) Uani 1.00 1 d .
C(2) C 0.1667(3) 0.3263(3) 0.7245(4) 0.055(2) Uani 1.00 1 d .
C(3) C 0.1275(3) 0.3726(3) 0.7285(4) 0.052(2) Uani 1.00 1 d .
C(4) C 0.0967(3) 0.3743(3) 0.6612(4) 0.053(2) Uani 1.00 1 d .
C(5) C 0.1193(3) 0.3283(3) 0.6142(4) 0.051(2) Uani 1.00 1 d .
C(6) C 0.1931(4) 0.2462(3) 0.6282(6) 0.100(4) Uani 1.00 1 d .
C(7) C 0.2027(4) 0.3057(4) 0.7872(5) 0.100(4) Uani 1.00 1 d .
C(8) C 0.1161(4) 0.4097(4) 0.7961(5) 0.097(4) Uani 1.00 1 d .
C(9) C 0.0478(3) 0.4122(4) 0.6448(6) 0.102(4) Uani 1.00 1 d .
C(10) C 0.0973(4) 0.3118(4) 0.5386(4) 0.098(4) Uani 1.00 1 d .
C(11) C 0.1792(4) 0.4952(3) 0.4259(4) 0.060(2) Uani 1.00 1 d .
C(12) C 0.2253(3) 0.5316(3) 0.4376(4) 0.055(2) Uani 1.00 1 d .
C(13) C 0.2146(4) 0.5712(3) 0.4972(5) 0.063(3) Uani 1.00 1 d .
C(14) C 0.1589(4) 0.5597(4) 0.5208(5) 0.070(3) Uani 1.00 1 d .
C(15) C 0.1374(3) 0.5136(4) 0.4754(5) 0.061(3) Uani 1.00 1 d .
C(16) C 0.1747(5) 0.4483(4) 0.3663(4) 0.100(4) Uani 1.00 1 d .
C(17) C 0.2760(4) 0.5324(5) 0.3889(5) 0.109(4) Uani 1.00 1 d .
C(18) C 0.2510(5) 0.6202(4) 0.5245(6) 0.116(4) Uani 1.00 1 d .
C(19) C 0.1286(5) 0.5930(5) 0.5800(5) 0.148(6) Uani 1.00 1 d .
C(20) C 0.0789(4) 0.4927(5) 0.4739(6) 0.125(5) Uani 1.00 1 d .
C(21) C 0.3506(3) 0.2986(3) 0.7356(4) 0.048(2) Uani 1.00 1 d .
C(22) C 0.3400(3) 0.2395(3) 0.7206(4) 0.056(2) Uani 1.00 1 d .
C(23) C 0.3263(4) 0.1985(4) 0.7759(5) 0.077(3) Uani 1.00 1 d .
C(24) C 0.3235(4) 0.2176(4) 0.8476(5) 0.082(3) Uani 1.00 1 d .
C(25) C 0.3349(4) 0.2752(4) 0.8659(5) 0.090(4) Uani 1.00 1 d .
C(26) C 0.3475(4) 0.3166(3) 0.8096(4) 0.067(3) Uani 1.00 1 d .
C(27) C 0.3951(3) 0.3044(3) 0.5906(5) 0.059(2) Uani 1.00 1 d .
C(28) C 0.3671(5) 0.2930(4) 0.5281(5) 0.100(4) Uani 1.00 1 d .
C(29) C 0.3878(6) 0.2529(5) 0.4746(6) 0.132(5) Uani 1.00 1 d .
C(30) C 0.4369(6) 0.2276(5) 0.4851(6) 0.114(5) Uani 1.00 1 d .
C(31) C 0.4657(5) 0.2354(5) 0.5484(8) 0.114(5) Uani 1.00 1 d .
C(32) C 0.4454(4) 0.2745(4) 0.6023(6) 0.090(4) Uani 1.00 1 d .
C(33) C 0.4268(3) 0.3913(4) 0.7028(5) 0.071(3) Uani 1.00 1 d .
C(34) C 0.4385(3) 0.4469(3) 0.6633(5) 0.068(3) Uani 1.00 1 d .
C(35) C 0.3701(3) 0.5400(3) 0.7313(4) 0.053(2) Uani 1.00 1 d .
C(36) C 0.4070(4) 0.5373(4) 0.7903(5) 0.088(4) Uani 1.00 1 d .
C(37) C 0.3981(6) 0.5751(6) 0.8521(6) 0.123(6) Uani 1.00 1 d .
C(38) C 0.3543(8) 0.6148(6) 0.8536(8) 0.138(7) Uani 1.00 1 d .
C(39) C 0.3198(5) 0.6171(4) 0.7945(7) 0.098(4) Uani 1.00 1 d .
C(40) C 0.3264(4) 0.5803(3) 0.7348(5) 0.066(3) Uani 1.00 1 d .
C(41) C 0.4015(3) 0.5441(3) 0.5795(4) 0.052(2) Uani 1.00 1 d .
C(42) C 0.4185(10) 0.6024(11) 0.5987(13) 0.083(8) Uiso 0.50 1 d P
C(43) C 0.4424(10) 0.6384(10) 0.5419(14) 0.078(7) Uiso 0.50 1 d P
C(44) C 0.4469(4) 0.6196(4) 0.4705(6) 0.086(4) Uani 1.00 1 d .
C(45) C 0.4317(10) 0.5616(11) 0.4513(13) 0.085(7) Uiso 0.50 1 d P
C(46) C 0.4055(10) 0.5244(10) 0.5056(13) 0.073(7) Uiso 0.50 1 d P
C(47) C -0.0196(9) 0.5717(9) 0.7253(13) 0.241(10) Uiso 1.00 1 d .
C(48) C -0.0226(10) 0.6238(11) 0.6926(14) 0.282(12) Uiso 1.00 1 d .
C(49) C 0.0000 0.6627(15) 0.7500 0.253(15) Uiso 1.00 2 d S
C(50) C 0.5452(7) 0.2820(8) 0.2679(12) 0.188(7) Uiso 1.00 1 d .
C(51) C 0.5171(14) 0.3036(14) 0.2049(16) 0.148(11) Uiso 0.50 1 d P
C(52) C 0.5104(12) 0.2380(12) 0.3027(13) 0.115(8) Uiso 0.50 1 d P
C(53) C 0.5373(10) 0.2419(10) 0.2192(13) 0.088(6) Uiso 0.50 1 d P
C(54) C 0.4404(10) 0.5879(10) 0.5998(12) 0.072(7) Uiso 0.50 1 d P
C(55) C 0.4666(10) 0.6231(11) 0.5438(15) 0.090(8) Uiso 0.50 1 d P
C(56) C 0.4092(8) 0.5787(9) 0.4495(10) 0.054(5) Uiso 0.50 1 d P
C(57) C 0.3856(9) 0.5409(10) 0.5051(12) 0.065(6) Uiso 0.50 1 d P
H(1) H 0.1818 0.2353 0.5794 0.121 Uiso 1.00 1 c R
H(2) H 0.1870 0.2139 0.6612 0.121 Uiso 1.00 1 c R
H(3) H 0.2311 0.2558 0.6278 0.121 Uiso 1.00 1 c R
H(4) H 0.2235 0.2723 0.7715 0.120 Uiso 1.00 1 c R
H(5) H 0.1806 0.2950 0.8286 0.120 Uiso 1.00 1 c R
H(6) H 0.2269 0.3369 0.8012 0.120 Uiso 1.00 1 c R
H(7) H 0.1405 0.3986 0.8348 0.116 Uiso 1.00 1 c R
H(8) H 0.0793 0.4034 0.8118 0.116 Uiso 1.00 1 c R
H(9) H 0.1211 0.4504 0.7844 0.116 Uiso 1.00 1 c R
H(10) H 0.0413 0.4380 0.6856 0.122 Uiso 1.00 1 c R
H(11) H 0.0167 0.3875 0.6372 0.122 Uiso 1.00 1 c R
H(12) H 0.0545 0.4350 0.6013 0.122 Uiso 1.00 1 c R
H(13) H 0.0678 0.3376 0.5260 0.118 Uiso 1.00 1 c R
H(14) H 0.0846 0.2720 0.5394 0.118 Uiso 1.00 1 c R
H(15) H 0.1257 0.3156 0.5027 0.118 Uiso 1.00 1 c R
H(16) H 0.2081 0.4467 0.3389 0.121 Uiso 1.00 1 c R
H(17) H 0.1454 0.4578 0.3336 0.121 Uiso 1.00 1 c R
H(18) H 0.1681 0.4108 0.3887 0.121 Uiso 1.00 1 c R
H(19) H 0.3006 0.5622 0.4060 0.131 Uiso 1.00 1 c R
H(20) H 0.2657 0.5407 0.3390 0.131 Uiso 1.00 1 c R
H(21) H 0.2936 0.4948 0.3912 0.131 Uiso 1.00 1 c R
H(22) H 0.2324 0.6421 0.5621 0.139 Uiso 1.00 1 c R
H(23) H 0.2600 0.6459 0.4844 0.139 Uiso 1.00 1 c R
H(24) H 0.2837 0.6037 0.5446 0.139 Uiso 1.00 1 c R
H(25) H 0.0927 0.5770 0.5851 0.178 Uiso 1.00 1 c R
H(26) H 0.1262 0.6337 0.5667 0.178 Uiso 1.00 1 c R
H(27) H 0.1477 0.5893 0.6259 0.178 Uiso 1.00 1 c R
H(28) H 0.0748 0.4631 0.4367 0.150 Uiso 1.00 1 c R
H(29) H 0.0554 0.5252 0.4631 0.150 Uiso 1.00 1 c R
H(30) H 0.0695 0.4765 0.5211 0.150 Uiso 1.00 1 c R
H(31) H 0.3419 0.2262 0.6705 0.067 Uiso 1.00 1 c R
H(32) H 0.3194 0.1582 0.7637 0.092 Uiso 1.00 1 c R
H(33) H 0.3134 0.1904 0.8856 0.099 Uiso 1.00 1 c R
H(34) H 0.3341 0.2874 0.9164 0.108 Uiso 1.00 1 c R
H(35) H 0.3541 0.3569 0.8222 0.080 Uiso 1.00 1 c R
H(36) H 0.3329 0.3121 0.5197 0.119 Uiso 1.00 1 c R
H(37) H 0.3670 0.2441 0.4314 0.158 Uiso 1.00 1 c R
H(38) H 0.4517 0.2032 0.4469 0.137 Uiso 1.00 1 c R
H(39) H 0.4993 0.2149 0.5561 0.136 Uiso 1.00 1 c R
H(40) H 0.4655 0.2811 0.6469 0.109 Uiso 1.00 1 c R
H(41) H 0.4201 0.3996 0.7538 0.086 Uiso 1.00 1 c R
H(42) H 0.4576 0.3657 0.6985 0.086 Uiso 1.00 1 c R
H(43) H 0.4541 0.4380 0.6161 0.082 Uiso 1.00 1 c R
H(44) H 0.4638 0.4696 0.6917 0.082 Uiso 1.00 1 c R
H(45) H 0.4372 0.5108 0.7891 0.105 Uiso 1.00 1 c R
H(46) H 0.4226 0.5734 0.8932 0.147 Uiso 1.00 1 c R
H(47) H 0.3488 0.6398 0.8954 0.166 Uiso 1.00 1 c R
H(48) H 0.2905 0.6449 0.7948 0.118 Uiso 1.00 1 c R
H(49) H 0.3008 0.5820 0.6949 0.080 Uiso 1.00 1 c R
H(55) H 0.342(3) 0.432(3) 0.556(4) 0.10(2) Uiso 1.00 1 c .
H(56) H 0.307(2) 0.422(2) 0.723(3) 0.05(2) Uiso 1.00 1 c .

loop_
_atom_site_aniso_label
_atom_site_aniso_U_11
_atom_site_aniso_U_22
_atom_site_aniso_U_33
_atom_site_aniso_U_12
_atom_site_aniso_U_13
_atom_site_aniso_U_23
Ir(1) 0.03232(16) 0.03691(16) 0.03836(16) -0.00436(14) 0.00190(14) -0.00246(14)
Ir(2) 0.03932(18) 0.03488(16) 0.03782(16) 0.00294(15) -0.00154(14) 0.00161(14)
Mo(1) 0.0333(3) 0.0323(3) 0.0347(3) -0.0020(2) -0.0001(2) 0.0016(2)
S(1) 0.0367(10) 0.0348(9) 0.0370(9) -0.0006(8) 0.0008(8) -0.0024(8)
S(2) 0.0424(11) 0.0364(10) 0.0382(9) -0.0018(9) 0.0012(8) -0.0050(8)
P(1) 0.0422(12) 0.0396(11) 0.0513(12) 0.0034(10) -0.0005(10) 0.0025(9)
P(2) 0.0359(11) 0.0398(11) 0.0493(12) -0.0038(9) -0.0031(9) -0.0028(9)
C(1) 0.044(5) 0.035(4) 0.084(6) -0.014(4) 0.009(4) 0.013(4)
C(2) 0.044(5) 0.059(5) 0.062(5) -0.005(4) 0.008(4) 0.007(4)
C(3) 0.043(5) 0.066(5) 0.048(4) -0.022(4) 0.020(4) -0.012(4)
C(4) 0.027(4) 0.055(5) 0.077(6) -0.009(4) 0.011(4) 0.006(4)
C(5) 0.047(5) 0.054(5) 0.053(5) -0.026(4) 0.011(4) -0.011(4)
C(6) 0.100(9) 0.041(5) 0.160(11) 0.006(5) 0.044(8) 0.003(6)
C(7) 0.082(8) 0.133(10) 0.085(7) -0.005(7) -0.004(6) 0.046(7)
C(8) 0.083(8) 0.123(9) 0.084(7) -0.028(7) 0.031(6) -0.022(6)
C(9) 0.052(6) 0.122(10) 0.131(9) 0.009(6) 0.023(6) 0.018(7)
C(10) 0.097(8) 0.127(9) 0.070(6) -0.059(7) -0.009(6) -0.013(6)
C(11) 0.096(7) 0.041(4) 0.042(4) 0.000(5) -0.030(5) 0.012(4)
C(12) 0.069(6) 0.053(5) 0.043(4) 0.007(4) 0.004(4) 0.020(4)
C(13) 0.092(8) 0.026(4) 0.071(6) -0.000(4) -0.021(5) 0.008(4)
C(14) 0.086(7) 0.063(6) 0.060(6) 0.042(6) -0.005(5) 0.014(5)
C(15) 0.056(6) 0.065(6) 0.064(6) -0.001(5) -0.012(5) 0.022(5)
C(16) 0.166(12) 0.077(7) 0.059(6) 0.012(7) -0.025(7) -0.003(5)
C(17) 0.081(8) 0.165(12) 0.081(7) 0.007(8) 0.023(6) 0.034(7)
C(18) 0.164(12) 0.055(6) 0.129(10) -0.027(7) -0.048(9) 0.006(6)
C(19) 0.230(16) 0.126(10) 0.088(8) 0.124(11) 0.037(9) 0.011(7)
C(20) 0.061(7) 0.159(12) 0.156(11) -0.008(8) -0.037(7) 0.090(9)
C(21) 0.052(5) 0.039(4) 0.053(5) 0.008(4) 0.000(4) 0.006(4)
C(22) 0.071(6) 0.044(4) 0.052(5) 0.007(4) 0.008(4) -0.002(4)
C(23) 0.110(9) 0.047(5) 0.074(6) 0.009(5) 0.023(6) 0.009(5)
C(24) 0.114(9) 0.064(6) 0.070(7) 0.022(6) 0.011(6) 0.015(5)
C(25) 0.141(10) 0.084(7) 0.046(5) 0.035(7) 0.001(6) 0.005(5)
C(26) 0.103(7) 0.051(5) 0.047(5) 0.012(5) -0.008(5) 0.003(4)
C(27) 0.064(6) 0.044(5) 0.068(6) 0.013(4) 0.030(5) 0.029(4)
C(28) 0.154(12) 0.087(8) 0.058(6) 0.049(8) -0.004(7) -0.005(6)
C(29) 0.226(17) 0.094(9) 0.076(8) 0.088(10) -0.009(9) -0.006(7)
C(30) 0.190(16) 0.092(9) 0.061(7) 0.048(10) 0.048(8) 0.021(7)
C(31) 0.100(10) 0.093(9) 0.147(11) 0.041(7) 0.088(9) 0.018(9)
C(32) 0.059(7) 0.077(7) 0.136(10) 0.009(6) 0.027(6) 0.008(7)
C(33) 0.048(5) 0.060(5) 0.106(7) -0.006(5) -0.020(5) 0.008(5)
C(34) 0.044(5) 0.057(5) 0.103(7) -0.008(4) -0.014(5) -0.000(5)
C(35) 0.057(5) 0.057(5) 0.046(4) -0.023(4) -0.002(4) 0.004(4)
C(36) 0.104(9) 0.095(8) 0.064(6) -0.021(7) -0.031(6) -0.006(6)
C(37) 0.168(16) 0.137(13) 0.062(8) -0.060(11) -0.033(9) -0.015(8)
C(38) 0.22(2) 0.120(13) 0.073(9) -0.067(12) 0.042(11) -0.039(9)
C(39) 0.119(10) 0.069(7) 0.107(9) -0.020(7) 0.046(8) -0.031(7)
C(40) 0.078(7) 0.052(5) 0.070(6) -0.007(5) 0.013(5) -0.015(5)
C(41) 0.042(5) 0.064(5) 0.051(4) -0.017(4) 0.007(4) 0.000(4)
C(44) 0.088(8) 0.079(7) 0.091(7) -0.022(6) 0.007(6) 0.009(6)

loop_
_atom_type_symbol
_atom_type_description
_atom_type_scat_dispersion_real
_atom_type_scat_dispersion_imag
_atom_type_scat_source
C C 0.003 0.002
;
International Tables for Crystallography
(1992, Vol. C, Tables 4.2.6.8 and 6.1.1.4)
;
H H 0.000 0.000
;
International Tables for Crystallography
(1992, Vol. C, Table 6.1.1.4)
;
O O 0.011 0.006
;
International Tables for Crystallography
(1992, Vol. C, Tables 4.2.6.8 and 6.1.1.4)
;
P P 0.102 0.094
;
International Tables for Crystallography
(1992, Vol. C, Tables 4.2.6.8 and 6.1.1.4)
;
S S 0.125 0.123
;
International Tables for Crystallography
(1992, Vol. C, Tables 4.2.6.8 and 6.1.1.4)
;
Mo Mo -1.683 0.686
;
International Tables for Crystallography
(1992, Vol. C, Tables 4.2.6.8 and 6.1.1.4)
;
Ir Ir -1.444 7.990
;
International Tables for Crystallography
(1992, Vol. C, Tables 4.2.6.8 and 6.1.1.4)
;

loop_
_geom_angle_atom_site_label_1
_geom_angle_atom_site_label_2
_geom_angle_atom_site_label_3
_geom_angle
_geom_angle_publ_flag
_geom_angle_site_symmetry_1
_geom_angle_site_symmetry_3
Ir(2) Ir(1) Mo(1) 63.347(14) yes . .
Ir(2) Ir(1) S(1) 53.95(4) yes . .
Ir(2) Ir(1) S(2) 53.75(4) yes . .
Ir(2) Ir(1) C(1) 148.4(2) yes . .
Ir(2) Ir(1) C(2) 173.8(2) yes . .
Ir(2) Ir(1) C(3) 139.5(2) yes . .
Ir(2) Ir(1) C(4) 117.8(2) yes . .
Ir(2) Ir(1) C(5) 121.8(2) yes . .
Mo(1) Ir(1) S(1) 51.88(4) yes . .
Mo(1) Ir(1) S(2) 51.86(4) yes . .
Mo(1) Ir(1) C(1) 121.4(2) yes . .
Mo(1) Ir(1) C(2) 114.5(2) yes . .
Mo(1) Ir(1) C(3) 134.8(2) yes . .
Mo(1) Ir(1) C(4) 170.3(2) yes . .
Mo(1) Ir(1) C(5) 150.5(2) yes . .
S(1) Ir(1) S(2) 89.56(6) yes . .
S(1) Ir(1) C(1) 102.1(2) yes . .
S(1) Ir(1) C(2) 130.1(2) yes . .
S(1) Ir(1) C(3) 164.9(2) yes . .
S(1) Ir(1) C(4) 137.4(2) yes . .
S(1) Ir(1) C(5) 105.0(2) yes . .
S(2) Ir(1) C(1) 156.5(2) yes . .
S(2) Ir(1) C(2) 120.1(2) yes . .
S(2) Ir(1) C(3) 104.6(2) yes . .
S(2) Ir(1) C(4) 120.1(2) yes . .
S(2) Ir(1) C(5) 157.0(2) yes . .
C(1) Ir(1) C(2) 37.8(3) yes . .
C(1) Ir(1) C(3) 62.8(3) yes . .
C(1) Ir(1) C(4) 63.3(3) yes . .
C(1) Ir(1) C(5) 37.5(3) yes . .
C(2) Ir(1) C(3) 37.5(3) yes . .
C(2) Ir(1) C(4) 63.2(3) yes . .
C(2) Ir(1) C(5) 63.2(3) yes . .
C(3) Ir(1) C(4) 37.6(3) yes . .
C(3) Ir(1) C(5) 63.2(3) yes . .
C(4) Ir(1) C(5) 38.4(3) yes . .
Ir(1) Ir(2) Mo(1) 61.490(15) yes . .
Ir(1) Ir(2) S(1) 53.60(4) yes . .
Ir(1) Ir(2) S(2) 53.98(4) yes . .
Ir(1) Ir(2) C(11) 129.3(2) yes . .
Ir(1) Ir(2) C(12) 163.0(2) yes . .
Ir(1) Ir(2) C(13) 158.1(2) yes . .
Ir(1) Ir(2) C(14) 125.5(2) yes . .
Ir(1) Ir(2) C(15) 114.1(2) yes . .
Mo(1) Ir(2) S(1) 51.02(4) yes . .
Mo(1) Ir(2) S(2) 51.08(4) yes . .
Mo(1) Ir(2) C(11) 142.8(2) yes . .
Mo(1) Ir(2) C(12) 121.1(2) yes . .
Mo(1) Ir(2) C(13) 121.3(2) yes . .
Mo(1) Ir(2) C(14) 146.3(2) yes . .
Mo(1) Ir(2) C(15) 175.0(2) yes . .
S(1) Ir(2) S(2) 89.48(6) yes . .
S(1) Ir(2) C(11) 102.9(2) yes . .
S(1) Ir(2) C(12) 113.2(2) yes . .
S(1) Ir(2) C(13) 147.1(2) yes . .
S(1) Ir(2) C(14) 162.6(2) yes . .
S(1) Ir(2) C(15) 124.8(2) yes . .
S(2) Ir(2) C(11) 165.9(2) yes . .
S(2) Ir(2) C(12) 142.1(2) yes . .
S(2) Ir(2) C(13) 108.9(2) yes . .
S(2) Ir(2) C(14) 103.2(2) yes . .
S(2) Ir(2) C(15) 129.1(2) yes . .
C(11) Ir(2) C(12) 37.4(3) yes . .
C(11) Ir(2) C(13) 63.7(3) yes . .
C(11) Ir(2) C(14) 63.3(3) yes . .
C(11) Ir(2) C(15) 37.4(3) yes . .
C(12) Ir(2) C(13) 37.8(3) yes . .
C(12) Ir(2) C(14) 63.1(3) yes . .
C(12) Ir(2) C(15) 62.3(3) yes . .
C(13) Ir(2) C(14) 38.7(4) yes . .
C(13) Ir(2) C(15) 63.7(3) yes . .
C(14) Ir(2) C(15) 37.7(3) yes . .
Ir(1) Mo(1) Ir(2) 55.163(15) yes . .
Ir(1) Mo(1) S(1) 50.40(4) yes . .
Ir(1) Mo(1) S(2) 50.73(4) yes . .
Ir(1) Mo(1) P(1) 116.07(5) yes . .
Ir(1) Mo(1) P(2) 153.80(5) yes . .
Ir(2) Mo(1) S(1) 49.88(4) yes . .
Ir(2) Mo(1) S(2) 49.79(4) yes . .
Ir(2) Mo(1) P(1) 157.38(5) yes . .
Ir(2) Mo(1) P(2) 114.52(5) yes . .
S(1) Mo(1) S(2) 87.51(6) yes . .
S(1) Mo(1) P(1) 107.73(7) yes . .
S(1) Mo(1) P(2) 145.60(6) yes . .
S(2) Mo(1) P(1) 144.82(7) yes . .
S(2) Mo(1) P(2) 103.44(7) yes . .
P(1) Mo(1) P(2) 81.96(7) yes . .
Ir(1) S(1) Ir(2) 72.45(5) yes . .
Ir(1) S(1) Mo(1) 77.72(5) yes . .
Ir(2) S(1) Mo(1) 79.10(5) yes . .
Ir(1) S(2) Ir(2) 72.26(5) yes . .
Ir(1) S(2) Mo(1) 77.42(5) yes . .
Ir(2) S(2) Mo(1) 79.13(5) yes . .
Mo(1) P(1) C(21) 121.9(2) yes . .
Mo(1) P(1) C(27) 120.2(2) yes . .
Mo(1) P(1) C(33) 109.3(2) yes . .
C(21) P(1) C(27) 99.7(3) yes . .
C(21) P(1) C(33) 99.6(3) yes . .
C(27) P(1) C(33) 102.8(4) yes . .
Mo(1) P(2) C(34) 109.8(2) yes . .
Mo(1) P(2) C(35) 117.3(2) yes . .
Mo(1) P(2) C(41) 123.3(2) yes . .
C(34) P(2) C(35) 105.1(4) yes . .
C(34) P(2) C(41) 98.0(3) yes . .
C(35) P(2) C(41) 100.4(3) yes . .
Ir(1) C(1) C(2) 71.6(4) yes . .
Ir(1) C(1) C(5) 70.6(4) yes . .
Ir(1) C(1) C(6) 125.2(6) yes . .
C(2) C(1) C(5) 108.5(7) yes . .
C(2) C(1) C(6) 124.5(8) yes . .
C(5) C(1) C(6) 127.0(8) yes . .
Ir(1) C(2) C(1) 70.5(4) yes . .
Ir(1) C(2) C(3) 71.1(4) yes . .
Ir(1) C(2) C(7) 129.1(6) yes . .
C(1) C(2) C(3) 107.3(7) yes . .
C(1) C(2) C(7) 126.6(7) yes . .
C(3) C(2) C(7) 125.7(7) yes . .
Ir(1) C(3) C(2) 71.4(4) yes . .
Ir(1) C(3) C(4) 71.9(4) yes . .
Ir(1) C(3) C(8) 128.2(6) yes . .
C(2) C(3) C(4) 109.4(7) yes . .
C(2) C(3) C(8) 125.2(7) yes . .
C(4) C(3) C(8) 125.1(7) yes . .
Ir(1) C(4) C(3) 70.5(4) yes . .
Ir(1) C(4) C(5) 69.0(4) yes . .
Ir(1) C(4) C(9) 129.0(6) yes . .
C(3) C(4) C(5) 106.0(6) yes . .
C(3) C(4) C(9) 127.1(8) yes . .
C(5) C(4) C(9) 126.7(8) yes . .
Ir(1) C(5) C(1) 71.9(4) yes . .
Ir(1) C(5) C(4) 72.5(4) yes . .
Ir(1) C(5) C(10) 125.9(6) yes . .
C(1) C(5) C(4) 108.7(7) yes . .
C(1) C(5) C(10) 126.5(7) yes . .
C(4) C(5) C(10) 124.6(7) yes . .
Ir(2) C(11) C(12) 71.6(4) yes . .
Ir(2) C(11) C(15) 72.1(5) yes . .
Ir(2) C(11) C(16) 125.7(6) yes . .
C(12) C(11) C(15) 108.0(7) yes . .
C(12) C(11) C(16) 124.9(8) yes . .
C(15) C(11) C(16) 127.0(9) yes . .
Ir(2) C(12) C(11) 71.0(4) yes . .
Ir(2) C(12) C(13) 70.3(4) yes . .
Ir(2) C(12) C(17) 129.6(6) yes . .
C(11) C(12) C(13) 109.5(8) yes . .
C(11) C(12) C(17) 124.9(7) yes . .
C(13) C(12) C(17) 125.4(8) yes . .
Ir(2) C(13) C(12) 71.9(4) yes . .
Ir(2) C(13) C(14) 70.6(5) yes . .
Ir(2) C(13) C(18) 127.7(6) yes . .
C(12) C(13) C(14) 106.4(8) yes . .
C(12) C(13) C(18) 127.0(9) yes . .
C(14) C(13) C(18) 126.3(8) yes . .
Ir(2) C(14) C(13) 70.7(5) yes . .
Ir(2) C(14) C(15) 72.4(5) yes . .
Ir(2) C(14) C(19) 124.9(6) yes . .
C(13) C(14) C(15) 107.9(8) yes . .
C(13) C(14) C(19) 125.6(9) yes . .
C(15) C(14) C(19) 126.4(10) yes . .
Ir(2) C(15) C(11) 70.5(5) yes . .
Ir(2) C(15) C(14) 69.9(5) yes . .
Ir(2) C(15) C(20) 130.6(7) yes . .
C(11) C(15) C(14) 108.1(8) yes . .
C(11) C(15) C(20) 125.4(8) yes . .
C(14) C(15) C(20) 126.1(9) yes . .
P(1) C(21) C(22) 122.7(6) yes . .
P(1) C(21) C(26) 120.2(6) yes . .
C(22) C(21) C(26) 117.1(7) yes . .
C(21) C(22) C(23) 122.8(7) yes . .
C(22) C(23) C(24) 118.5(8) yes . .
C(23) C(24) C(25) 121.2(9) yes . .
C(24) C(25) C(26) 120.0(8) yes . .
C(21) C(26) C(25) 120.4(8) yes . .
P(1) C(27) C(28) 119.5(7) yes . .
P(1) C(27) C(32) 122.0(7) yes . .
C(28) C(27) C(32) 118.3(9) yes . .
C(27) C(28) C(29) 120.8(11) yes . .
C(28) C(29) C(30) 119.8(11) yes . .
C(29) C(30) C(31) 121.8(12) yes . .
C(30) C(31) C(32) 118.9(11) yes . .
C(27) C(32) C(31) 120.2(10) yes . .
P(1) C(33) C(34) 110.4(6) yes . .
P(2) C(34) C(33) 111.1(5) yes . .
P(2) C(35) C(36) 123.1(7) yes . .
P(2) C(35) C(40) 117.8(6) yes . .
C(36) C(35) C(40) 119.1(8) yes . .
C(35) C(36) C(37) 118.3(10) yes . .
C(36) C(37) C(38) 121.1(12) yes . .
C(37) C(38) C(39) 119.0(13) yes . .
C(38) C(39) C(40) 121.3(11) yes . .
C(35) C(40) C(39) 121.1(9) yes . .
P(2) C(41) C(42) 122.2(11) yes . .
P(2) C(41) C(46) 117.6(10) yes . .
P(2) C(41) C(54) 120.7(10) yes . .
P(2) C(41) C(57) 121.2(10) yes . .
C(42) C(41) C(46) 120.2(15) yes . .
C(54) C(41) C(57) 118.1(14) yes . .
C(41) C(42) C(43) 118(2) yes . .
C(54) C(42) C(55) 63(3) yes . .
C(42) C(43) C(44) 122(2) yes . .
C(54) C(43) C(55) 68(3) yes . .
C(43) C(44) C(45) 120.2(16) yes . .
C(55) C(44) C(56) 122.1(15) yes . .
C(44) C(45) C(46) 119.6(19) yes . .
C(56) C(45) C(57) 67(2) yes . .
C(41) C(46) C(45) 119.3(19) yes . .
C(56) C(46) C(57) 65(3) yes . .
C(47) C(47) C(48) 110(2) yes 7_556 .
C(47) C(48) C(49) 101(2) yes . .
C(48) C(49) C(48) 106(2) yes . 7_556
C(51) C(50) C(52) 107(2) yes . .
C(51) C(50) C(53) 105.7(19) yes 7_655 .
C(50) C(51) C(50) 96(2) yes . 7_655
C(50) C(52) C(53) 111(2) yes . 7_655
C(50) C(53) C(52) 114(2) yes . 7_655
C(41) C(54) C(55) 120.1(19) yes . .
C(44) C(55) C(54) 119(2) yes . .
C(44) C(56) C(57) 118.8(16) yes . .
C(41) C(57) C(56) 121.7(17) yes . .
Ir(1) Mo(1) H(55) 132(2) no . .
Ir(1) Mo(1) H(56) 92(2) no . .
Ir(2) Mo(1) H(55) 92(2) no . .
Ir(2) Mo(1) H(56) 129(2) no . .
S(1) Mo(1) H(55) 82(2) no . .
S(1) Mo(1) H(56) 137(2) no . .
S(2) Mo(1) H(55) 134(2) no . .
S(2) Mo(1) H(56) 79(2) no . .
P(1) Mo(1) H(55) 80(2) no . .
P(1) Mo(1) H(56) 68(2) no . .
P(2) Mo(1) H(55) 67(2) no . .
P(2) Mo(1) H(56) 77(2) no . .
H(55) Mo(1) H(56) 135(3) no . .
C(1) C(6) H(1) 109.5 no . .
C(1) C(6) H(2) 109.5 no . .
C(1) C(6) H(3) 109.4 no . .
H(1) C(6) H(2) 109.5 no . .
H(1) C(6) H(3) 109.5 no . .
H(2) C(6) H(3) 109.5 no . .
C(2) C(7) H(4) 109.4 no . .
C(2) C(7) H(5) 109.6 no . .
C(2) C(7) H(6) 109.4 no . .
H(4) C(7) H(5) 109.5 no . .
H(4) C(7) H(6) 109.5 no . .
H(5) C(7) H(6) 109.5 no . .
C(3) C(8) H(7) 109.4 no . .
C(3) C(8) H(8) 109.5 no . .
C(3) C(8) H(9) 109.5 no . .
H(7) C(8) H(8) 109.5 no . .
H(7) C(8) H(9) 109.5 no . .
H(8) C(8) H(9) 109.5 no . .
C(4) C(9) H(10) 109.5 no . .
C(4) C(9) H(11) 109.4 no . .
C(4) C(9) H(12) 109.6 no . .
H(10) C(9) H(11) 109.5 no . .
H(10) C(9) H(12) 109.5 no . .
H(11) C(9) H(12) 109.5 no . .
C(5) C(10) H(13) 109.5 no . .
C(5) C(10) H(14) 109.6 no . .
C(5) C(10) H(15) 109.4 no . .
H(13) C(10) H(14) 109.5 no . .
H(13) C(10) H(15) 109.5 no . .
H(14) C(10) H(15) 109.5 no . .
C(11) C(16) H(16) 109.4 no . .
C(11) C(16) H(17) 109.6 no . .
C(11) C(16) H(18) 109.5 no . .
H(16) C(16) H(17) 109.5 no . .
H(16) C(16) H(18) 109.5 no . .
H(17) C(16) H(18) 109.5 no . .
C(12) C(17) H(19) 109.6 no . .
C(12) C(17) H(20) 109.4 no . .
C(12) C(17) H(21) 109.4 no . .
H(19) C(17) H(20) 109.5 no . .
H(19) C(17) H(21) 109.5 no . .
H(20) C(17) H(21) 109.5 no . .
C(13) C(18) H(22) 109.4 no . .
C(13) C(18) H(23) 109.6 no . .
C(13) C(18) H(24) 109.4 no . .
H(22) C(18) H(23) 109.5 no . .
H(22) C(18) H(24) 109.5 no . .
H(23) C(18) H(24) 109.5 no . .
C(14) C(19) H(25) 109.4 no . .
C(14) C(19) H(26) 109.6 no . .
C(14) C(19) H(27) 109.4 no . .
H(25) C(19) H(26) 109.5 no . .
H(25) C(19) H(27) 109.5 no . .
H(26) C(19) H(27) 109.5 no . .
C(15) C(20) H(28) 109.5 no . .
C(15) C(20) H(29) 109.5 no . .
C(15) C(20) H(30) 109.4 no . .
H(28) C(20) H(29) 109.5 no . .
H(28) C(20) H(30) 109.5 no . .
H(29) C(20) H(30) 109.5 no . .
C(21) C(22) H(31) 118.6 no . .
C(23) C(22) H(31) 118.6 no . .
C(22) C(23) H(32) 120.7 no . .
C(24) C(23) H(32) 120.8 no . .
C(23) C(24) H(33) 119.4 no . .
C(25) C(24) H(33) 119.4 no . .
C(24) C(25) H(34) 120.0 no . .
C(26) C(25) H(34) 120.0 no . .
C(21) C(26) H(35) 119.8 no . .
C(25) C(26) H(35) 119.9 no . .
C(27) C(28) H(36) 119.5 no . .
C(29) C(28) H(36) 119.7 no . .
C(28) C(29) H(37) 120.0 no . .
C(30) C(29) H(37) 120.2 no . .
C(29) C(30) H(38) 118.9 no . .
C(31) C(30) H(38) 119.3 no . .
C(30) C(31) H(39) 120.4 no . .
C(32) C(31) H(39) 120.7 no . .
C(27) C(32) H(40) 119.9 no . .
C(31) C(32) H(40) 119.9 no . .
P(1) C(33) H(41) 109.3 no . .
P(1) C(33) H(42) 109.2 no . .
C(34) C(33) H(41) 109.5 no . .
C(34) C(33) H(42) 109.0 no . .
H(41) C(33) H(42) 109.5 no . .
P(2) C(34) H(43) 109.1 no . .
P(2) C(34) H(44) 108.9 no . .
C(33) C(34) H(43) 109.2 no . .
C(33) C(34) H(44) 109.0 no . .
H(43) C(34) H(44) 109.5 no . .
C(35) C(36) H(45) 120.8 no . .
C(37) C(36) H(45) 121.0 no . .
C(36) C(37) H(46) 119.3 no . .
C(38) C(37) H(46) 119.6 no . .
C(37) C(38) H(47) 120.3 no . .
C(39) C(38) H(47) 120.7 no . .
C(38) C(39) H(48) 119.1 no . .
C(40) C(39) H(48) 119.6 no . .
C(35) C(40) H(49) 119.5 no . .
C(39) C(40) H(49) 119.4 no . .

loop_
_geom_bond_atom_site_label_1
_geom_bond_atom_site_label_2
_geom_bond_distance
_geom_bond_publ_flag
_geom_bond_site_symmetry_2
Ir(1) Ir(2) 2.7226(4) yes .
Ir(1) Mo(1) 2.9149(7) yes .
Ir(1) S(1) 2.2985(17) yes .
Ir(1) S(2) 2.3121(18) yes .
Ir(1) C(1) 2.190(7) yes .
Ir(1) C(2) 2.204(8) yes .
Ir(1) C(3) 2.202(8) yes .
Ir(1) C(4) 2.220(7) yes .
Ir(1) C(5) 2.173(8) yes .
Ir(2) Mo(1) 2.9646(7) yes .
Ir(2) S(1) 2.3086(18) yes .
Ir(2) S(2) 2.3052(18) yes .
Ir(2) C(11) 2.194(8) yes .
Ir(2) C(12) 2.201(8) yes .
Ir(2) C(13) 2.181(8) yes .
Ir(2) C(14) 2.180(10) yes .
Ir(2) C(15) 2.214(9) yes .
Mo(1) S(1) 2.3469(18) yes .
Mo(1) S(2) 2.349(2) yes .
Mo(1) P(1) 2.378(2) yes .
Mo(1) P(2) 2.374(2) yes .
P(1) C(21) 1.852(7) yes .
P(1) C(27) 1.845(8) yes .
P(1) C(33) 1.885(9) yes .
P(2) C(34) 1.869(8) yes .
P(2) C(35) 1.840(8) yes .
P(2) C(41) 1.852(8) yes .
C(1) C(2) 1.425(12) yes .
C(1) C(5) 1.403(11) yes .
C(1) C(6) 1.495(12) yes .
C(2) C(3) 1.416(12) yes .
C(2) C(7) 1.502(13) yes .
C(3) C(4) 1.425(11) yes .
C(3) C(8) 1.501(12) yes .
C(4) C(5) 1.446(11) yes .
C(4) C(9) 1.493(12) yes .
C(5) C(10) 1.508(12) yes .
C(11) C(12) 1.408(13) yes .
C(11) C(15) 1.414(13) yes .
C(11) C(16) 1.509(12) yes .
C(12) C(13) 1.418(12) yes .
C(12) C(17) 1.515(13) yes .
C(13) C(14) 1.446(15) yes .
C(13) C(18) 1.500(14) yes .
C(14) C(15) 1.421(13) yes .
C(14) C(19) 1.497(15) yes .
C(15) C(20) 1.503(13) yes .
C(21) C(22) 1.385(11) yes .
C(21) C(26) 1.393(11) yes .
C(22) C(23) 1.397(12) yes .
C(23) C(24) 1.361(13) yes .
C(24) C(25) 1.368(14) yes .
C(25) C(26) 1.410(13) yes .
C(27) C(28) 1.339(14) yes .
C(27) C(32) 1.415(13) yes .
C(28) C(29) 1.412(16) yes .
C(29) C(30) 1.34(2) yes .
C(30) C(31) 1.349(19) yes .
C(31) C(32) 1.399(17) yes .
C(33) C(34) 1.467(12) yes .
C(35) C(36) 1.390(13) yes .
C(35) C(40) 1.402(12) yes .
C(36) C(37) 1.417(16) yes .
C(37) C(38) 1.39(2) yes .
C(38) C(39) 1.36(2) yes .
C(39) C(40) 1.366(15) yes .
C(41) C(42) 1.42(2) yes .
C(41) C(46) 1.40(2) yes .
C(41) C(54) 1.42(2) yes .
C(41) C(57) 1.39(2) yes .
C(42) C(43) 1.43(3) yes .
C(43) C(44) 1.36(2) yes .
C(44) C(45) 1.40(2) yes .
C(44) C(55) 1.40(2) yes .
C(44) C(56) 1.36(2) yes .
C(45) C(46) 1.44(3) yes .
C(47) C(47) 1.31(3) yes 7_556
C(47) C(48) 1.32(3) yes .
C(48) C(49) 1.46(3) yes .
C(50) C(51) 1.41(3) yes .
C(50) C(51) 1.67(3) yes 7_655
C(50) C(52) 1.45(3) yes .
C(50) C(53) 1.27(3) yes .
C(52) C(53) 1.23(3) yes 7_655
C(54) C(55) 1.43(3) yes .
C(56) C(57) 1.43(2) yes .
Mo(1) H(55) 1.64(7) no .
Mo(1) H(56) 1.75(6) no .
C(6) H(1) 0.950 no .
C(6) H(2) 0.950 no .
C(6) H(3) 0.950 no .
C(7) H(4) 0.950 no .
C(7) H(5) 0.950 no .
C(7) H(6) 0.950 no .
C(8) H(7) 0.950 no .
C(8) H(8) 0.950 no .
C(8) H(9) 0.950 no .
C(9) H(10) 0.950 no .
C(9) H(11) 0.950 no .
C(9) H(12) 0.950 no .
C(10) H(13) 0.950 no .
C(10) H(14) 0.950 no .
C(10) H(15) 0.950 no .
C(16) H(16) 0.950 no .
C(16) H(17) 0.950 no .
C(16) H(18) 0.950 no .
C(17) H(19) 0.950 no .
C(17) H(20) 0.950 no .
C(17) H(21) 0.950 no .
C(18) H(22) 0.950 no .
C(18) H(23) 0.950 no .
C(18) H(24) 0.950 no .
C(19) H(25) 0.950 no .
C(19) H(26) 0.950 no .
C(19) H(27) 0.950 no .
C(20) H(28) 0.950 no .
C(20) H(29) 0.950 no .
C(20) H(30) 0.950 no .
C(22) H(31) 0.950 no .
C(23) H(32) 0.950 no .
C(24) H(33) 0.950 no .
C(25) H(34) 0.950 no .
C(26) H(35) 0.950 no .
C(28) H(36) 0.950 no .
C(29) H(37) 0.950 no .
C(30) H(38) 0.950 no .
C(31) H(39) 0.950 no .
C(32) H(40) 0.950 no .
C(33) H(41) 0.950 no .
C(33) H(42) 0.950 no .
C(34) H(43) 0.950 no .
C(34) H(44) 0.950 no .
C(36) H(45) 0.950 no .
C(37) H(46) 0.950 no .
C(38) H(47) 0.950 no .
C(39) H(48) 0.950 no .
C(40) H(49) 0.950 no .
